data_7151158
loop_
_publ_author_name
'Baylis, Alison M.'
'Davies, Michael P. H.'
'Thomas, Eric J.'

_publ_section_title
;
 Synthetic approaches to the polycyclic alkaloid stemofoline.
;
_journal_issue 19
_journal_name_full 'Organic &amp; biomolecular chemistry'
_journal_page_first 3139
_journal_page_last 3155
_journal_paper_doi 10.1039/b708910d
_journal_volume 5
_journal_year 2007
_chemical_formula_moiety 'C20 H24 Cl3 N O5 S '
_chemical_formula_sum 'C20 H24 Cl3 N O5 S'
_chemical_formula_weight 496.83
_space_group_IT_number 14
_symmetry_cell_setting monoclinic
_symmetry_Int_Tables_number 14
_symmetry_space_group_name_Hall '-P 2ybc'
_symmetry_space_group_name_H-M 'P 1 21/c 1'
_audit_creation_date 19106-11-21
_audit_creation_method 'by teXsan v1.7'
_audit_update_record ?
_cell_angle_alpha 90
_cell_angle_beta 91.767(9)
_cell_angle_gamma 90
_cell_formula_units_Z 4
_cell_length_a 10.716(1)
_cell_length_b 20.066(2)
_cell_length_c 10.835(1)
_cell_measurement_reflns_used 20
_cell_measurement_temperature 296.2
_cell_measurement_theta_max 37.9
_cell_measurement_theta_min 31.8
_cell_volume 2328.7(4)
_computing_cell_refinement 'MSC/AFC Diffractometer Control'
_computing_data_collection 'MSC/AFC Diffractometer Control'
_computing_data_reduction 'teXsan (MSC, 1995)'
_computing_publication_material 'teXsan (MSC, 1995)'
_computing_structure_refinement 'teXsan (MSC, 1995)'
_diffrn_ambient_temperature 296.2
_diffrn_measurement_device 'Rigaku AFC5R'
_diffrn_measurement_method \w-2\q
_diffrn_orient_matrix_UB_11 0.00321
_diffrn_orient_matrix_UB_12 0.04882
_diffrn_orient_matrix_UB_13 0.01832
_diffrn_orient_matrix_UB_21 -0.07872
_diffrn_orient_matrix_UB_22 0.00670
_diffrn_orient_matrix_UB_23 -0.05045
_diffrn_orient_matrix_UB_31 -0.05009
_diffrn_orient_matrix_UB_32 -0.00740
_diffrn_orient_matrix_UB_33 0.07514
_diffrn_radiation_detector 'scintillation counter'
_diffrn_radiation_monochromator graphite
_diffrn_radiation_source 'Rigaku rotating anode'
_diffrn_radiation_type 'Cu K\a'
_diffrn_radiation_wavelength 1.5418
_diffrn_reflns_av_R_equivalents 0.04634
_diffrn_reflns_limit_h_max -100
_diffrn_reflns_limit_h_min 100
_diffrn_reflns_limit_k_max -100
_diffrn_reflns_limit_k_min 100
_diffrn_reflns_limit_l_max -100
_diffrn_reflns_limit_l_min 100
_diffrn_reflns_number 2963
_diffrn_reflns_reduction_process 'Lp corrections applied'
_diffrn_reflns_theta_max 60.12
_diffrn_reflns_theta_min 0.00
_diffrn_standards_decay_% -13.00
_diffrn_standards_interval_count 150
_diffrn_standards_number 3
_exptl_absorpt_coefficient_mu 4.730
_exptl_absorpt_correction_T_max 1.217
_exptl_absorpt_correction_T_min 0.736
_exptl_absorpt_correction_type
;
\DF (DIFABS; Walker & Stuart, 1983)
;
_exptl_crystal_colour colourlessacicular
_exptl_crystal_density_diffrn 1.417
_exptl_crystal_density_meas ?
_exptl_crystal_description acicular
_exptl_crystal_F_000 1032.00
_exptl_crystal_size_max 0.55
_exptl_crystal_size_mid 0.15
_exptl_crystal_size_min 0.01
_refine_diff_density_max 0.75
_refine_diff_density_min -0.36
_refine_ls_extinction_method none
_refine_ls_goodness_of_fit_obs 3.081
_refine_ls_hydrogen_treatment noref
_refine_ls_matrix_type full
_refine_ls_number_constraints 0
_refine_ls_number_parameters 271
_refine_ls_number_reflns 1853
_refine_ls_number_restraints 0
_refine_ls_R_factor_obs 0.0774
_refine_ls_shift/esd_max 0.0415
_refine_ls_shift/esd_mean 0.0000
_refine_ls_structure_factor_coef F
_refine_ls_weighting_details 'w = 1/[\s^2^(Fo) + 0.00022|Fo|^2^]'
_refine_ls_weighting_scheme calc
_refine_ls_wR_factor_obs 0.0956
_reflns_number_observed 1853
_reflns_number_total 2804
_reflns_observed_criterion >3.00\s(I)
_cod_data_source_file b708910d.txt
_cod_data_source_block S108/EJT/MD
_cod_depositor_comments
;
 Homogenising atom site labels in order to relate data from different loops.

 Antanas Vaitkus,
 2018-08-08

 Correcting the data name order in the GEOM_TORSION loop.

 Antanas Vaitkus,
 2018-08-08

The following automatic conversions were performed:

'_refine_ls_weighting_scheme' value 'w = 1/[\s^2^(Fo) +
0.00022|Fo|^2^]' was changed to 'calc'. New tag
'_refine_ls_weighting_details' was created. The value of the new tag
was set to 'w = 1/[\s^2^(Fo) + 0.00022|Fo|^2^]'.

Automatic conversion script
Id: cif_fix_values 3143 2015-03-26 13:38:13Z robertas 
;
_cod_original_cell_volume 2328.8(4)
_cod_original_sg_symbol_H-M 'P 21/c '
_cod_original_formula_sum 'C20 H24 Cl3 N O5 S '
_cod_database_code 7151158

loop_
_symmetry_equiv_pos_as_xyz
' +x, +y, +z'
' -x,1/2+y,1/2-z'
' -x, -y, -z'
' +x,1/2-y,1/2+z'

loop_
_atom_site_aniso_label
_atom_site_aniso_U_11
_atom_site_aniso_U_22
_atom_site_aniso_U_33
_atom_site_aniso_U_12
_atom_site_aniso_U_13
_atom_site_aniso_U_23
Cl1 0.151(3) 0.132(2) 0.157(3) 0.011(2) -0.076(2) -0.020(2)
Cl2 0.185(3) 0.088(2) 0.257(5) 0.057(2) -0.084(3) -0.020(2)
Cl3 0.095(2) 0.275(5) 0.156(4) -0.034(3) 0.032(2) -0.017(3)
S1 0.060(1) 0.058(1) 0.048(1) 0.005(1) 0.008(1) -0.008(1)
O1 0.101(5) 0.079(4) 0.049(4) -0.004(3) 0.011(4) 0.016(3)
O2 0.052(3) 0.069(3) 0.079(4) -0.010(3) 0.019(3) -0.009(3)
O3 0.082(4) 0.075(3) 0.040(4) 0.007(3) 0.002(3) -0.002(3)
O4 0.066(4) 0.096(4) 0.082(5) -0.002(3) -0.003(4) 0.005(3)
O5 0.064(4) 0.070(3) 0.058(4) 0.003(3) 0.009(3) -0.003(3)
N1 0.070(5) 0.054(4) 0.047(5) 0.001(3) 0.011(4) -0.001(3)
C1 0.074(6) 0.052(5) 0.045(6) 0.014(5) 0.019(5) -0.004(4)
C2 0.083(6) 0.062(5) 0.068(7) -0.014(5) 0.000(5) 0.007(5)
C3 0.057(5) 0.085(6) 0.064(6) -0.009(5) 0.021(5) 0.008(5)
C4 0.063(6) 0.070(5) 0.054(6) -0.001(5) 0.002(5) -0.004(4)
C5 0.058(5) 0.058(4) 0.030(5) 0.011(4) 0.014(4) -0.005(4)
C6 0.079(6) 0.052(4) 0.039(5) 0.003(4) 0.007(5) -0.002(4)
C7 0.093(6) 0.058(5) 0.055(6) 0.009(5) 0.010(5) -0.011(4)
C8 0.099(7) 0.051(5) 0.099(8) -0.014(5) -0.002(6) -0.003(5)
C9 0.077(6) 0.054(4) 0.060(6) 0.016(5) 0.029(5) 0.002(4)
C10 0.080(6) 0.071(6) 0.078(8) 0.009(5) 0.049(6) 0.014(5)
C11 0.19(2) 0.096(8) 0.12(1) 0.033(9) 0.04(1) -0.001(8)
C12 0.17(2) 0.25(2) 0.27(3) -0.03(2) 0.07(2) -0.05(2)
C13 0.072(6) 0.072(5) 0.073(7) 0.008(5) -0.004(5) -0.008(5)
C14 0.108(8) 0.085(6) 0.098(8) 0.021(6) -0.022(7) -0.008(6)
C15 0.063(6) 0.056(5) 0.049(6) 0.002(4) 0.009(5) -0.011(4)
C16 0.054(6) 0.091(6) 0.071(7) 0.004(5) 0.015(6) -0.014(5)
C17 0.058(6) 0.128(9) 0.077(8) 0.015(7) 0.021(6) -0.034(7)
C18 0.087(8) 0.079(7) 0.092(9) 0.025(6) -0.013(7) -0.017(6)
C19 0.117(9) 0.063(6) 0.083(8) 0.013(6) 0.011(7) 0.002(5)
C20 0.074(6) 0.061(5) 0.069(7) 0.010(5) 0.020(5) -0.011(5)

loop_
_atom_site_label
_atom_site_fract_x
_atom_site_fract_y
_atom_site_fract_z
_atom_site_U_iso_or_equiv
_atom_site_occupancy
_atom_site_refinement_flags
_atom_site_thermal_displace_type
_atom_site_calc_flag
_atom_site_calc_attached_atom
Cl1 0.0272(3) 0.3023(2) -0.1280(3) 0.148(1) 1.000 . Uani d ?
Cl2 0.0847(4) 0.4318(2) -0.0301(4) 0.178(2) 1.000 . Uani d ?
Cl3 0.0199(3) 0.3247(3) 0.1289(4) 0.175(2) 1.000 . Uani d ?
S1 0.5036(2) 0.24682(9) 0.1889(2) 0.0552(6) 1.000 . Uani d ?
O1 0.4138(6) 0.4205(3) -0.0096(6) 0.076(2) 1.000 . Uani d ?
O2 0.3884(5) 0.2182(3) 0.2259(5) 0.067(2) 1.000 . Uani d ?
O3 0.5108(5) 0.2737(3) 0.0652(5) 0.066(2) 1.000 . Uani d ?
O4 0.7725(6) 0.3182(3) 0.3107(6) 0.081(2) 1.000 . Uani d ?
O5 0.2909(5) 0.3563(3) 0.1088(5) 0.064(2) 1.000 . Uani d ?
N1 0.4549(6) 0.4105(3) 0.1973(6) 0.057(2) 1.000 . Uani d ?
C1 0.3909(8) 0.3971(4) 0.0902(9) 0.056(3) 1.000 . Uani d ?
C2 0.5756(9) 0.4444(4) 0.1893(8) 0.071(3) 1.000 . Uani d ?
C3 0.6778(8) 0.3933(4) 0.1658(8) 0.068(3) 1.000 . Uani d ?
C4 0.6785(9) 0.3380(4) 0.2613(8) 0.062(3) 1.000 . Uani d ?
C5 0.5522(7) 0.3119(3) 0.2953(7) 0.049(2) 1.000 . Uani d ?
C6 0.4603(8) 0.3716(4) 0.3136(7) 0.057(3) 1.000 . Uani d ?
C7 0.5286(8) 0.4223(4) 0.4000(8) 0.068(3) 1.000 . Uani d ?
C8 0.5890(9) 0.4739(4) 0.3184(10) 0.083(3) 1.000 . Uani d ?
C9 0.3355(8) 0.3524(4) 0.3673(8) 0.063(3) 1.000 . Uani d ?
C10 0.2441(9) 0.4087(4) 0.3742(9) 0.075(3) 1.000 . Uani d ?
C11 0.129(2) 0.3894(6) 0.446(2) 0.132(6) 1.000 . Uani d ?
C12 0.161(2) 0.388(1) 0.575(3) 0.23(1) 1.000 . Uani d ?
C13 0.2323(8) 0.3268(4) 0.0035(8) 0.072(3) 1.000 . Uani d ?
C14 0.096(1) 0.3453(5) -0.0034(10) 0.098(4) 1.000 . Uani d ?
C15 0.6224(9) 0.1865(4) 0.2043(8) 0.056(3) 1.000 . Uani d ?
C16 0.7217(9) 0.1881(5) 0.1299(9) 0.072(3) 1.000 . Uani d ?
C17 0.8092(9) 0.1371(6) 0.140(1) 0.088(4) 1.000 . Uani d ?
C18 0.797(1) 0.0881(5) 0.228(1) 0.086(4) 1.000 . Uani d ?
C19 0.698(1) 0.0873(4) 0.303(1) 0.087(4) 1.000 . Uani d ?
C20 0.6072(8) 0.1367(4) 0.2923(8) 0.068(3) 1.000 . Uani d ?
H2 0.5731 0.4781 0.1279 0.085 1.000 . Uiso c ?
H31 0.6639 0.3745 0.0862 0.082 1.000 . Uiso c ?
H32 0.7566 0.4151 0.1692 0.082 1.000 . Uiso c ?
H5 0.5633 0.2912 0.3738 0.058 1.000 . Uiso c ?
H71 0.4706 0.4432 0.4521 0.082 1.000 . Uiso c ?
H72 0.5907 0.4001 0.4493 0.082 1.000 . Uiso c ?
H81 0.6745 0.4799 0.3417 0.100 1.000 . Uiso c ?
H82 0.5467 0.5154 0.3228 0.100 1.000 . Uiso c ?
H91 0.2991 0.3183 0.3172 0.076 1.000 . Uiso c ?
H92 0.3508 0.3358 0.4485 0.076 1.000 . Uiso c ?
H101 0.2839 0.4455 0.4138 0.090 1.000 . Uiso c ?
H102 0.2181 0.4210 0.2927 0.090 1.000 . Uiso c ?
H111 0.0651 0.4212 0.4309 0.158 1.000 . Uiso c ?
H112 0.1012 0.3466 0.4203 0.158 1.000 . Uiso c ?
H121 0.0893 0.3753 0.6193 0.274 1.000 . Uiso c ?
H122 0.2257 0.3564 0.5901 0.274 1.000 . Uiso c ?
H123 0.1879 0.4308 0.6010 0.274 1.000 . Uiso c ?
H131 0.2715 0.3421 -0.0686 0.087 1.000 . Uiso c ?
H132 0.2400 0.2797 0.0089 0.087 1.000 . Uiso c ?
H16 0.7313 0.2232 0.0721 0.086 1.000 . Uiso c ?
H17 0.8777 0.1361 0.0868 0.105 1.000 . Uiso c ?
H18 0.8591 0.0544 0.2355 0.103 1.000 . Uiso c ?
H19 0.6908 0.0530 0.3629 0.105 1.000 . Uiso c ?
H20 0.5368 0.1365 0.3435 0.081 1.000 . Uiso c ?

loop_
_atom_type_symbol
_atom_type_oxidation_number
_atom_type_number_in_cell
_atom_type_scat_dispersion_real
_atom_type_scat_dispersion_imag
_atom_type_scat_source
C 0 80 0.018 0.009
;International Tables for Crystallography
(1992, Vol. C, Tables 4.2.6.8 and 6.1.1.1)
;
H 0 96 0.000 0.000
;International Tables for Crystallography
(1992, Vol. C, Table 6.1.1.2)
;
Cl 0 12 0.364 0.702
;International Tables for Crystallography
(1992, Vol. C, Tables 4.2.6.8 and 6.1.1.1)
;
N 0 4 0.031 0.018
;International Tables for Crystallography
(1992, Vol. C, Tables 4.2.6.8 and 6.1.1.1)
;
O 0 20 0.049 0.032
;International Tables for Crystallography
(1992, Vol. C, Tables 4.2.6.8 and 6.1.1.1)
;
S 0 4 0.333 0.557
;International Tables for Crystallography
(1992, Vol. C, Tables 4.2.6.8 and 6.1.1.1)
;

loop_
_geom_angle_atom_site_label_1
_geom_angle_atom_site_label_2
_geom_angle_atom_site_label_3
_geom_angle
_geom_angle_site_symmetry_1
_geom_angle_site_symmetry_2
_geom_angle_site_symmetry_3
_geom_angle_publ_flag
O2 S1 O3 118.6(3) . . . yes
O2 S1 C5 110.2(3) . . . yes
O2 S1 C15 109.0(4) . . . yes
O3 S1 C5 107.4(3) . . . yes
O3 S1 C15 106.6(4) . . . yes
C5 S1 C15 104.1(4) . . . yes
C1 O5 C13 117.5(7) . . . yes
C1 N1 C2 117.8(7) . . . yes
C1 N1 C6 128.9(6) . . . yes
C2 N1 C6 106.4(6) . . . yes
O1 C1 O5 123.0(8) . . . yes
O1 C1 N1 125.1(8) . . . yes
O5 C1 N1 111.8(7) . . . yes
N1 C2 C3 109.8(6) . . . yes
N1 C2 C8 100.6(7) . . . yes
N1 C2 H2 111.5 . . . no
C3 C2 C8 111.5(7) . . . yes
C3 C2 H2 111.5 . . . no
C8 C2 H2 111.5 . . . no
C2 C3 C4 111.4(7) . . . yes
C2 C3 H31 109.0 . . . no
C2 C3 H32 109.0 . . . no
C4 C3 H31 109.0 . . . no
C4 C3 H32 109.0 . . . no
H31 C3 H32 109.5 . . . no
O4 C4 C3 122.3(8) . . . yes
O4 C4 C5 121.8(7) . . . yes
C3 C4 C5 115.8(7) . . . yes
S1 C5 C4 109.8(5) . . . yes
S1 C5 C6 117.6(5) . . . yes
S1 C5 H5 106.4 . . . no
C4 C5 C6 109.7(6) . . . yes
C4 C5 H5 106.4 . . . no
C6 C5 H5 106.4 . . . no
N1 C6 C5 107.6(6) . . . yes
N1 C6 C7 100.0(6) . . . yes
N1 C6 C9 116.5(7) . . . yes
C5 C6 C7 106.9(6) . . . yes
C5 C6 C9 114.6(6) . . . yes
C7 C6 C9 109.8(6) . . . yes
C6 C7 C8 107.3(7) . . . yes
C6 C7 H71 110.0 . . . no
C6 C7 H72 110.0 . . . no
C8 C7 H71 110.0 . . . no
C8 C7 H72 110.0 . . . no
H71 C7 H72 109.5 . . . no
C2 C8 C7 103.9(7) . . . yes
C2 C8 H81 110.8 . . . no
C2 C8 H82 110.8 . . . no
C7 C8 H81 110.9 . . . no
C7 C8 H82 110.9 . . . no
H81 C8 H82 109.5 . . . no
C6 C9 C10 114.3(7) . . . yes
C6 C9 H91 108.3 . . . no
C6 C9 H92 108.3 . . . no
C10 C9 H91 108.3 . . . no
C10 C9 H92 108.3 . . . no
H91 C9 H92 109.5 . . . no
C9 C10 C11 111.8(8) . . . yes
C9 C10 H101 108.9 . . . no
C9 C10 H102 108.9 . . . no
C11 C10 H101 108.9 . . . no
C11 C10 H102 108.9 . . . no
H101 C10 H102 109.4 . . . no
C10 C11 C12 109(1) . . . yes
C10 C11 H111 109.4 . . . no
C10 C11 H112 109.4 . . . no
C12 C11 H111 109.4 . . . no
C12 C11 H112 109.4 . . . no
H111 C11 H112 109.5 . . . no
C11 C12 H121 109.4 . . . no
C11 C12 H122 109.4 . . . no
C11 C12 H123 109.4 . . . no
H121 C12 H122 109.6 . . . no
H121 C12 H123 109.5 . . . no
H122 C12 H123 109.5 . . . no
O5 C13 C14 110.0(7) . . . yes
O5 C13 H131 109.3 . . . no
O5 C13 H132 109.4 . . . no
C14 C13 H131 109.3 . . . no
C14 C13 H132 109.3 . . . no
H131 C13 H132 109.5 . . . no
Cl1 C14 Cl2 109.6(6) . . . yes
Cl1 C14 Cl3 109.0(6) . . . yes
Cl1 C14 C13 107.6(7) . . . yes
Cl2 C14 Cl3 109.9(6) . . . yes
Cl2 C14 C13 108.3(7) . . . yes
Cl3 C14 C13 112.5(7) . . . yes
S1 C15 C16 120.4(7) . . . yes
S1 C15 C20 117.3(7) . . . yes
C16 C15 C20 122.3(8) . . . yes
C15 C16 C17 118.3(9) . . . yes
C15 C16 H16 120.8 . . . no
C17 C16 H16 120.9 . . . no
C16 C17 C18 120.4(10) . . . yes
C16 C17 H17 119.8 . . . no
C18 C17 H17 119.8 . . . no
C17 C18 C19 120.9(10) . . . yes
C17 C18 H18 119.5 . . . no
C19 C18 H18 119.5 . . . no
C18 C19 C20 119.9(9) . . . yes
C18 C19 H19 120.0 . . . no
C20 C19 H19 120.0 . . . no
C15 C20 C19 118.1(9) . . . yes
C15 C20 H20 120.9 . . . no
C19 C20 H20 120.9 . . . no

loop_
_geom_bond_atom_site_label_1
_geom_bond_atom_site_label_2
_geom_bond_distance
_geom_bond_site_symmetry_1
_geom_bond_site_symmetry_2
_geom_bond_publ_flag
Cl1 C14 1.75(1) . . yes
Cl2 C14 1.76(1) . . yes
Cl3 C14 1.72(1) . . yes
S1 O2 1.431(5) . . yes
S1 O3 1.448(5) . . yes
S1 C5 1.807(7) . . yes
S1 C15 1.760(9) . . yes
O1 C1 1.21(1) . . yes
O4 C4 1.19(1) . . yes
O5 C1 1.37(1) . . yes
O5 C13 1.41(1) . . yes
N1 C1 1.36(1) . . yes
N1 C2 1.47(1) . . yes
N1 C6 1.482(10) . . yes
C2 C3 1.53(1) . . yes
C2 C8 1.52(1) . . yes
C2 H2 0.95 . . no
C3 C4 1.52(1) . . yes
C3 H31 0.95 . . no
C3 H32 0.95 . . no
C4 C5 1.51(1) . . yes
C5 C6 1.57(1) . . yes
C5 H5 0.95 . . no
C6 C7 1.55(1) . . yes
C6 C9 1.52(1) . . yes
C7 C8 1.52(1) . . yes
C7 H71 0.95 . . no
C7 H72 0.95 . . no
C8 H81 0.95 . . no
C8 H82 0.95 . . no
C9 C10 1.50(1) . . yes
C9 H91 0.95 . . no
C9 H92 0.95 . . no
C10 C11 1.53(2) . . yes
C10 H101 0.95 . . no
C10 H102 0.95 . . no
C11 C12 1.42(3) . . yes
C11 H111 0.95 . . no
C11 H112 0.95 . . no
C12 H121 0.95 . . no
C12 H122 0.95 . . no
C12 H123 0.95 . . no
C13 C14 1.51(1) . . yes
C13 H131 0.95 . . no
C13 H132 0.95 . . no
C15 C16 1.35(1) . . yes
C15 C20 1.39(1) . . yes
C16 C17 1.39(1) . . yes
C16 H16 0.95 . . no
C17 C18 1.37(2) . . yes
C17 H17 0.95 . . no
C18 C19 1.36(2) . . yes
C18 H18 0.95 . . no
C19 C20 1.39(1) . . yes
C19 H19 0.95 . . no
C20 H20 0.95 . . no

loop_
_geom_contact_atom_site_label_1
_geom_contact_atom_site_label_2
_geom_contact_distance
_geom_contact_site_symmetry_1
_geom_contact_site_symmetry_2
_geom_contact_publ_flag
O1 C20 3.24(1) . 4_554 no

loop_
_geom_torsion_atom_site_label_1
_geom_torsion_atom_site_label_2
_geom_torsion_atom_site_label_3
_geom_torsion_atom_site_label_4
_geom_torsion_site_symmetry_1
_geom_torsion_site_symmetry_2
_geom_torsion_site_symmetry_3
_geom_torsion_site_symmetry_4
_geom_torsion
_geom_torsion_publ_flag
Cl1 C14 C13 O5 . . . . -175.5(6) no
Cl1 C14 C13 H131 . . . . 64.4(9) no
Cl1 C14 C13 H132 . . . . -55.4(10) no
Cl2 C14 C13 O5 . . . . 66.2(8) no
Cl2 C14 C13 H131 . . . . -53.9(9) no
Cl2 C14 C13 H132 . . . . -173.7(7) no
Cl3 C14 C13 O5 . . . . -55.5(9) no
Cl3 C14 C13 H131 . . . . -175.6(7) no
Cl3 C14 C13 H132 . . . . 64.6(10) no
S1 C5 C4 O4 . . . . -96.5(8) no
S1 C5 C4 C3 . . . . 86.7(7) no
S1 C5 C6 N1 . . . . -68.8(7) no
S1 C5 C6 C7 . . . . -175.5(5) no
S1 C5 C6 C9 . . . . 62.6(8) no
S1 C15 C16 C17 . . . . -176.1(7) no
S1 C15 C16 H16 . . . . 3(1) no
S1 C15 C20 C19 . . . . 177.9(7) no
S1 C15 C20 H20 . . . . -2(1) no
O1 C1 O5 C13 . . . . 16(1) no
O1 C1 N1 C2 . . . . -13(1) no
O1 C1 N1 C6 . . . . -160.1(8) no
O2 S1 C5 C4 . . . . 175.5(5) no
O2 S1 C5 C6 . . . . -58.1(6) no
O2 S1 C5 H5 . . . . 60.9(6) no
O2 S1 C15 C16 . . . . 150.9(7) no
O2 S1 C15 C20 . . . . -27.0(8) no
O3 S1 C5 C4 . . . . -53.9(6) no
O3 S1 C5 C6 . . . . 72.5(6) no
O3 S1 C5 H5 . . . . -168.5(5) no
O3 S1 C15 C16 . . . . 21.7(8) no
O3 S1 C15 C20 . . . . -156.1(6) no
O4 C4 C3 C2 . . . . -134.6(8) no
O4 C4 C3 H31 . . . . 105.1(9) no
O4 C4 C3 H32 . . . . -14(1) no
O4 C4 C5 C6 . . . . 132.9(8) no
O4 C4 C5 H5 . . . . 18(1) no
O5 C1 N1 C2 . . . . 170.1(6) no
O5 C1 N1 C6 . . . . 23(1) no
N1 C1 O5 C13 . . . . -166.7(6) no
N1 C2 C3 C4 . . . . -53.8(9) no
N1 C2 C3 H31 . . . . 66.5(9) no
N1 C2 C3 H32 . . . . -174.1(7) no
N1 C2 C8 C7 . . . . 34.5(8) no
N1 C2 C8 H81 . . . . 153.6(7) no
N1 C2 C8 H82 . . . . -84.7(9) no
N1 C6 C5 C4 . . . . 57.6(8) no
N1 C6 C5 H5 . . . . 172.2(6) no
N1 C6 C7 C8 . . . . -17.0(8) no
N1 C6 C7 H71 . . . . 102.7(8) no
N1 C6 C7 H72 . . . . -136.6(7) no
N1 C6 C9 C10 . . . . -47.9(9) no
N1 C6 C9 H91 . . . . 72.8(8) no
N1 C6 C9 H92 . . . . -168.6(6) no
C1 O5 C13 C14 . . . . -122.6(8) no
C1 O5 C13 H131 . . . . -2(1) no
C1 O5 C13 H132 . . . . 117.3(8) no
C1 N1 C2 C3 . . . . -84.0(8) no
C1 N1 C2 C8 . . . . 158.4(7) no
C1 N1 C2 H2 . . . . 40(1) no
C1 N1 C6 C5 . . . . 78.5(10) no
C1 N1 C6 C7 . . . . -170.0(8) no
C1 N1 C6 C9 . . . . -51(1) no
C2 N1 C6 C5 . . . . -71.0(7) no
C2 N1 C6 C7 . . . . 40.5(7) no
C2 N1 C6 C9 . . . . 158.7(6) no
C2 C3 C4 C5 . . . . 42.2(9) no
C2 C8 C7 C6 . . . . -10.7(9) no
C2 C8 C7 H71 . . . . -130.3(8) no
C2 C8 C7 H72 . . . . 109.0(8) no
C3 C2 N1 C6 . . . . 69.5(8) no
C3 C2 C8 C7 . . . . -81.9(8) no
C3 C2 C8 H81 . . . . 37.2(10) no
C3 C2 C8 H82 . . . . 159.0(8) no
C3 C4 C5 C6 . . . . -44.0(9) no
C3 C4 C5 H5 . . . . -158.6(7) no
C4 C3 C2 C8 . . . . 56.8(9) no
C4 C3 C2 H2 . . . . -177.9(7) no
C4 C5 S1 C15 . . . . 58.9(6) no
C4 C5 C6 C7 . . . . -49.1(8) no
C4 C5 C6 C9 . . . . -171.0(6) no
C5 S1 C15 C16 . . . . -91.6(8) no
C5 S1 C15 C20 . . . . 90.5(7) no
C5 C4 C3 H31 . . . . -78.1(9) no
C5 C4 C3 H32 . . . . 162.5(7) no
C5 C6 C7 C8 . . . . 95.1(7) no
C5 C6 C7 H71 . . . . -145.3(7) no
C5 C6 C7 H72 . . . . -24.6(9) no
C5 C6 C9 C10 . . . . -174.9(7) no
C5 C6 C9 H91 . . . . -54.2(9) no
C5 C6 C9 H92 . . . . 64.4(9) no
C6 N1 C2 C8 . . . . -48.1(7) no
C6 N1 C2 H2 . . . . -166.5(7) no
C6 C5 S1 C15 . . . . -174.8(6) no
C6 C7 C8 H81 . . . . -129.8(8) no
C6 C7 C8 H82 . . . . 108.4(9) no
C6 C9 C10 C11 . . . . -171.3(9) no
C6 C9 C10 H101 . . . . -50(1) no
C6 C9 C10 H102 . . . . 68.4(10) no
C7 C6 C5 H5 . . . . 65.5(8) no
C7 C6 C9 C10 . . . . 64.8(9) no
C7 C6 C9 H91 . . . . -174.5(7) no
C7 C6 C9 H92 . . . . -55.9(8) no
C7 C8 C2 H2 . . . . 152.8(8) no
C8 C2 C3 H31 . . . . 177.1(7) no
C8 C2 C3 H32 . . . . -63.5(10) no
C8 C7 C6 C9 . . . . -140.0(7) no
C9 C6 C5 H5 . . . . -56.4(9) no
C9 C6 C7 H71 . . . . -20.3(9) no
C9 C6 C7 H72 . . . . 100.3(8) no
C9 C10 C11 C12 . . . . 74(1) no
C9 C10 C11 H111 . . . . -165(1) no
C9 C10 C11 H112 . . . . -45(1) no
C10 C11 C12 H121 . . . . -179(1) no
C10 C11 C12 H122 . . . . -59(2) no
C10 C11 C12 H123 . . . . 60(1) no
C11 C10 C9 H91 . . . . 68(1) no
C11 C10 C9 H92 . . . . -50(1) no
C12 C11 C10 H101 . . . . -45(1) no
C12 C11 C10 H102 . . . . -164(1) no
C15 S1 C5 H5 . . . . -55.8(7) no
C15 C16 C17 C18 . . . . -2(1) no
C15 C16 C17 H17 . . . . 177.3(10) no
C15 C20 C19 C18 . . . . 0(1) no
C15 C20 C19 H19 . . . . 179.2(9) no
C16 C15 C20 C19 . . . . 0(1) no
C16 C15 C20 H20 . . . . -179.9(9) no
C16 C17 C18 C19 . . . . 1(1) no
C16 C17 C18 H18 . . . . -178(1) no
C17 C16 C15 C20 . . . . 1(1) no
C17 C18 C19 C20 . . . . 0(1) no
C17 C18 C19 H19 . . . . 179(1) no
C18 C17 C16 H16 . . . . 177(1) no
C18 C19 C20 H20 . . . . 179.2(10) no
C19 C18 C17 H17 . . . . -178(1) no
C20 C15 C16 H16 . . . . -178.3(9) no
C20 C19 C18 H18 . . . . 179(1) no
H2 C2 C3 H31 . . . . -57(1) no
H2 C2 C3 H32 . . . . 61(1) no
H2 C2 C8 H81 . . . . -88.1(10) no
H2 C2 C8 H82 . . . . 33(1) no
H71 C7 C8 H81 . . . . 110.6(9) no
H71 C7 C8 H82 . . . . -11(1) no
H72 C7 C8 H81 . . . . -10(1) no
H72 C7 C8 H82 . . . . -131.9(9) no
H91 C9 C10 H101 . . . . -171.6(8) no
H91 C9 C10 H102 . . . . -52(1) no
H92 C9 C10 H101 . . . . 69(1) no
H92 C9 C10 H102 . . . . -170.9(8) no
H101 C10 C11 H111 . . . . 74(1) no
H101 C10 C11 H112 . . . . -165(1) no
H102 C10 C11 H111 . . . . -44(1) no
H102 C10 C11 H112 . . . . 75(1) no
H111 C11 C12 H121 . . . . 60(2) no
H111 C11 C12 H122 . . . . -179(1) no
H111 C11 C12 H123 . . . . -59(2) no
H112 C11 C12 H121 . . . . -59(2) no
H112 C11 C12 H122 . . . . 60(2) no
H112 C11 C12 H123 . . . . -179(1) no
H16 C16 C17 H17 . . . . -2(1) no
H17 C17 C18 H18 . . . . 1(1) no
H18 C18 C19 H19 . . . . 0(1) no
H19 C19 C20 H20 . . . . 0(1) no
